data_4506119
loop_
_publ_author_name
'Cai, Zhengguo'
'Shen, Zhongliang'
'Zhou, Xiaoyuan'
'Jordan, Richard F.'

_publ_section_title
;
 Enhancement of Chain Growth and Chain Transfer Rates in Ethylene
 Polymerization by (Phosphine-sulfonate)PdMe Catalysts by Binding of
 B(C6F5)3to the Sulfonate Group
;
_journal_issue 6
_journal_name_full 'ACS Catalysis'
_journal_page_first 1187
_journal_paper_doi 10.1021/cs300147c
_journal_volume 2
_journal_year 2012
_chemical_formula_sum 'C50 H58 Cl4 O6 P2 Pd2 S2'
_chemical_formula_weight 1235.62
_chemical_name_systematic
; 
 ? 
;
_space_group_IT_number 15
_symmetry_space_group_name_Hall '-C 2yc'
_symmetry_space_group_name_H-M 'C 1 2/c 1'
_atom_sites_solution_hydrogens geom
_atom_sites_solution_primary direct
_atom_sites_solution_secondary difmap
_audit_creation_method SHELXL-97
_cell_angle_alpha 90.00
_cell_angle_beta 95.989(15)
_cell_angle_gamma 90.00
_cell_formula_units_Z 4
_cell_length_a 20.009(16)
_cell_length_b 13.184(11)
_cell_length_c 19.278(16)
_cell_measurement_reflns_used 1024
_cell_measurement_temperature 100(2)
_cell_measurement_theta_max 28.37
_cell_measurement_theta_min 1.85
_cell_volume 5058(7)
_computing_structure_refinement 'SHELXL-97 (Sheldrick, 1997)'
_computing_structure_solution 'SHELXS-97 (Sheldrick, 1990)'
_diffrn_ambient_temperature 100(2)
_diffrn_measured_fraction_theta_full 0.967
_diffrn_measured_fraction_theta_max 0.967
_diffrn_radiation_monochromator graphite
_diffrn_radiation_source 'fine-focus sealed tube'
_diffrn_radiation_type MoK\a
_diffrn_radiation_wavelength 0.71073
_diffrn_reflns_av_R_equivalents 0.0638
_diffrn_reflns_av_sigmaI/netI 0.0870
_diffrn_reflns_limit_h_max 25
_diffrn_reflns_limit_h_min -26
_diffrn_reflns_limit_k_max 17
_diffrn_reflns_limit_k_min -17
_diffrn_reflns_limit_l_max 25
_diffrn_reflns_limit_l_min -24
_diffrn_reflns_number 29082
_diffrn_reflns_theta_full 28.37
_diffrn_reflns_theta_max 28.37
_diffrn_reflns_theta_min 1.85
_exptl_absorpt_coefficient_mu 1.117
_exptl_absorpt_correction_T_max 0.9360
_exptl_absorpt_correction_T_min 0.8075
_exptl_absorpt_correction_type multi-scan
_exptl_absorpt_process_details
;
absorption corrections were made based on correspondance of
equivalent intensities usingprogram SADABS (G. Sheldrick, Bruker 
Analytical X-ray Systems, Madison, WI)
;
_exptl_crystal_density_diffrn 1.623
_exptl_crystal_density_method 'not measured'
_exptl_crystal_F_000 2512
_exptl_crystal_size_max 0.20
_exptl_crystal_size_mid 0.06
_exptl_crystal_size_min 0.06
_refine_diff_density_max 0.775
_refine_diff_density_min -0.877
_refine_diff_density_rms 0.097
_refine_ls_extinction_method none
_refine_ls_goodness_of_fit_ref 0.893
_refine_ls_hydrogen_treatment constr
_refine_ls_matrix_type full
_refine_ls_number_parameters 320
_refine_ls_number_reflns 6120
_refine_ls_number_restraints 0
_refine_ls_restrained_S_all 0.893
_refine_ls_R_factor_all 0.0685
_refine_ls_R_factor_gt 0.0406
_refine_ls_shift/su_max 0.001
_refine_ls_shift/su_mean 0.000
_refine_ls_structure_factor_coef Fsqd
_refine_ls_weighting_details 'calc w=1/[\s^2^(Fo^2^)+(0.0263P)^2^+0.0000P] where P=(Fo^2^+2Fc^2^)/3'
_refine_ls_weighting_scheme calc
_refine_ls_wR_factor_gt 0.0726
_refine_ls_wR_factor_ref 0.0774
_reflns_number_gt 4195
_reflns_number_total 6120
_reflns_threshold_expression >2sigma(I)
_cod_data_source_file cs300147c_si_002.cif
_cod_data_source_block cpd2a
_cod_original_sg_symbol_H-M C2/c
_cod_database_code 4506119

loop_
_symmetry_equiv_pos_as_xyz
'x, y, z'
'-x, y, -z+1/2'
'x+1/2, y+1/2, z'
'-x+1/2, y+1/2, -z+1/2'
'-x, -y, -z'
'x, -y, z-1/2'
'-x+1/2, -y+1/2, -z'
'x+1/2, -y+1/2, z-1/2'

loop_
_atom_site_label
_atom_site_type_symbol
_atom_site_fract_x
_atom_site_fract_y
_atom_site_fract_z
_atom_site_U_iso_or_equiv
_atom_site_adp_type
_atom_site_occupancy
_atom_site_symmetry_multiplicity
_atom_site_calc_flag
_atom_site_refinement_flags
C1 C 0.69303(18) 0.4862(3) 0.59656(19) 0.0369(10) Uani 1 1 d .
H1A H 0.6772 0.5356 0.5606 0.055 Uiso 1 1 calc R
H1B H 0.7133 0.5220 0.6381 0.055 Uiso 1 1 calc R
H1C H 0.6551 0.4453 0.6087 0.055 Uiso 1 1 calc R
C2 C 0.87148(16) 0.2999(3) 0.67955(17) 0.0185(8) Uani 1 1 d .
C3 C 0.87551(16) 0.2133(3) 0.63752(17) 0.0196(8) Uani 1 1 d .
C4 C 0.89567(16) 0.1215(3) 0.66831(17) 0.0211(8) Uani 1 1 d .
H4 H 0.8979 0.0630 0.6399 0.025 Uiso 1 1 calc R
C5 C 0.91258(16) 0.1136(3) 0.73946(17) 0.0234(8) Uani 1 1 d .
H5 H 0.9255 0.0497 0.7594 0.028 Uiso 1 1 calc R
C6 C 0.91086(16) 0.1987(3) 0.78227(17) 0.0202(8) Uani 1 1 d .
C7 C 0.89109(16) 0.2901(3) 0.75083(17) 0.0208(8) Uani 1 1 d .
H7 H 0.8909 0.3490 0.7793 0.025 Uiso 1 1 calc R
C8 C 0.92931(18) 0.1902(3) 0.85949(17) 0.0278(9) Uani 1 1 d .
H8A H 0.9229 0.2560 0.8815 0.042 Uiso 1 1 calc R
H8B H 0.9765 0.1696 0.8687 0.042 Uiso 1 1 calc R
H8C H 0.9006 0.1394 0.8787 0.042 Uiso 1 1 calc R
C9 C 0.91273(17) 0.4853(3) 0.61411(16) 0.0197(8) Uani 1 1 d .
C10 C 0.97631(16) 0.4412(3) 0.62691(17) 0.0203(8) Uani 1 1 d .
H10 H 0.9813 0.3789 0.6517 0.024 Uiso 1 1 calc R
C11 C 1.03190(18) 0.4872(3) 0.60395(18) 0.0255(9) Uani 1 1 d .
H11 H 1.0749 0.4568 0.6136 0.031 Uiso 1 1 calc R
C12 C 1.02545(18) 0.5772(3) 0.56703(17) 0.0255(9) Uani 1 1 d .
H12 H 1.0636 0.6083 0.5504 0.031 Uiso 1 1 calc R
C13 C 0.96273(18) 0.6214(3) 0.55467(17) 0.0246(8) Uani 1 1 d .
H13 H 0.9583 0.6834 0.5296 0.030 Uiso 1 1 calc R
C14 C 0.90591(17) 0.5776(2) 0.57793(17) 0.0214(8) Uani 1 1 d .
C15 C 0.83978(17) 0.6330(3) 0.56322(18) 0.0246(8) Uani 1 1 d .
H15A H 0.8466 0.7055 0.5753 0.030 Uiso 1 1 calc R
H15B H 0.8072 0.6049 0.5934 0.030 Uiso 1 1 calc R
C16 C 0.81050(19) 0.6245(3) 0.48738(18) 0.0371(10) Uani 1 1 d .
H16A H 0.8423 0.6530 0.4572 0.056 Uiso 1 1 calc R
H16B H 0.7680 0.6620 0.4806 0.056 Uiso 1 1 calc R
H16C H 0.8023 0.5530 0.4755 0.056 Uiso 1 1 calc R
C17 C 0.82671(16) 0.4965(3) 0.72503(17) 0.0206(8) Uani 1 1 d .
C18 C 0.86776(17) 0.5798(3) 0.74245(17) 0.0227(8) Uani 1 1 d .
H18 H 0.9031 0.5954 0.7149 0.027 Uiso 1 1 calc R
C19 C 0.85789(18) 0.6405(3) 0.79941(18) 0.0279(9) Uani 1 1 d .
H19 H 0.8864 0.6970 0.8108 0.033 Uiso 1 1 calc R
C20 C 0.80638(19) 0.6181(3) 0.83935(18) 0.0318(9) Uani 1 1 d .
H20 H 0.7986 0.6601 0.8777 0.038 Uiso 1 1 calc R
C21 C 0.76642(18) 0.5347(3) 0.82332(18) 0.0290(9) Uani 1 1 d .
H21 H 0.7319 0.5190 0.8519 0.035 Uiso 1 1 calc R
C22 C 0.77514(17) 0.4724(3) 0.76606(18) 0.0247(8) Uani 1 1 d .
C23 C 0.73016(18) 0.3791(3) 0.75457(18) 0.0335(10) Uani 1 1 d .
H23A H 0.6831 0.4017 0.7430 0.040 Uiso 1 1 calc R
H23B H 0.7435 0.3408 0.7141 0.040 Uiso 1 1 calc R
C24 C 0.7332(2) 0.3100(4) 0.8159(2) 0.0586(14) Uani 1 1 d .
H24A H 0.7798 0.2895 0.8291 0.088 Uiso 1 1 calc R
H24B H 0.7057 0.2498 0.8039 0.088 Uiso 1 1 calc R
H24C H 0.7159 0.3453 0.8551 0.088 Uiso 1 1 calc R
C25 C 0.4919(3) 0.4102(6) 0.5840(4) 0.158(4) Uani 1 1 d .
H25A H 0.5204 0.3670 0.5572 0.189 Uiso 1 1 calc R
H25B H 0.5062 0.4809 0.5765 0.189 Uiso 1 1 calc R
Cl1A Cl 0.51341(13) 0.3900(2) 0.65371(16) 0.0646(7) Uani 0.56 1 d P
Cl2A Cl 0.41899(12) 0.4021(2) 0.54392(14) 0.0540(6) Uani 0.78 1 d P
Cl1B Cl 0.4841(2) 0.3433(3) 0.68339(16) 0.0856(14) Uani 0.44 1 d P
Cl2B Cl 0.3913(3) 0.3895(8) 0.5550(5) 0.0380(17) Uani 0.22 1 d P
O1 O 0.80420(11) 0.13333(16) 0.53336(11) 0.0227(6) Uani 1 1 d .
O2 O 0.92047(11) 0.1726(2) 0.52051(12) 0.0312(6) Uani 1 1 d .
O3 O 0.83971(11) 0.30735(17) 0.51781(11) 0.0219(5) Uani 1 1 d .
P1 P 0.84049(4) 0.42408(7) 0.64650(5) 0.0190(2) Uani 1 1 d .
Pd1 Pd 0.761839(13) 0.39542(2) 0.560159(13) 0.01982(8) Uani 1 1 d .
S1 S 0.85941(4) 0.20686(7) 0.54475(4) 0.01850(19) Uani 1 1 d .

loop_
_atom_site_aniso_label
_atom_site_aniso_U_11
_atom_site_aniso_U_22
_atom_site_aniso_U_33
_atom_site_aniso_U_23
_atom_site_aniso_U_13
_atom_site_aniso_U_12
C1 0.025(2) 0.055(3) 0.029(2) -0.018(2) -0.0048(18) 0.008(2)
C2 0.0141(17) 0.0234(19) 0.0188(18) 0.0001(15) 0.0058(14) -0.0027(15)
C3 0.0151(18) 0.026(2) 0.0177(18) -0.0021(15) 0.0011(15) -0.0020(15)
C4 0.0203(18) 0.021(2) 0.0218(19) -0.0043(15) 0.0016(15) 0.0030(15)
C5 0.0223(18) 0.024(2) 0.0242(19) 0.0035(17) 0.0013(15) 0.0014(16)
C6 0.0158(17) 0.029(2) 0.0154(18) 0.0000(16) 0.0022(14) -0.0051(15)
C7 0.0213(19) 0.024(2) 0.0171(18) -0.0011(15) 0.0033(15) -0.0055(16)
C8 0.027(2) 0.037(2) 0.020(2) 0.0025(17) 0.0019(16) -0.0041(18)
C9 0.0209(19) 0.023(2) 0.0152(18) -0.0031(15) 0.0015(15) -0.0008(15)
C10 0.025(2) 0.0202(19) 0.0164(18) -0.0023(15) 0.0032(15) 0.0005(15)
C11 0.0203(19) 0.036(2) 0.021(2) -0.0045(17) 0.0069(16) 0.0008(17)
C12 0.027(2) 0.032(2) 0.0182(19) -0.0005(16) 0.0053(16) -0.0058(17)
C13 0.034(2) 0.020(2) 0.0203(19) 0.0035(15) 0.0048(16) -0.0008(17)
C14 0.026(2) 0.022(2) 0.0169(18) -0.0042(15) 0.0033(15) 0.0004(15)
C15 0.026(2) 0.023(2) 0.025(2) 0.0021(16) 0.0056(16) 0.0060(16)
C16 0.035(2) 0.048(3) 0.029(2) 0.010(2) 0.0054(18) 0.009(2)
C17 0.0214(19) 0.025(2) 0.0157(18) -0.0007(15) 0.0015(15) 0.0044(16)
C18 0.0252(19) 0.025(2) 0.0180(18) 0.0000(15) 0.0007(15) 0.0016(16)
C19 0.035(2) 0.025(2) 0.021(2) -0.0048(16) -0.0047(17) 0.0031(17)
C20 0.040(2) 0.037(2) 0.0181(19) -0.0096(18) 0.0002(17) 0.016(2)
C21 0.024(2) 0.044(2) 0.019(2) -0.0046(18) 0.0043(16) 0.0059(18)
C22 0.0197(19) 0.035(2) 0.0189(19) -0.0044(17) 0.0009(16) 0.0016(17)
C23 0.029(2) 0.051(3) 0.021(2) -0.0105(19) 0.0096(17) -0.0134(19)
C24 0.070(3) 0.073(4) 0.035(3) -0.008(3) 0.014(2) -0.044(3)
C25 0.072(5) 0.256(10) 0.158(7) -0.166(7) 0.072(5) -0.074(5)
Cl1A 0.0650(17) 0.0536(15) 0.0683(18) -0.0197(15) -0.0256(14) 0.0091(13)
Cl2A 0.084(2) 0.0349(12) 0.0427(11) -0.0002(9) 0.0060(14) 0.0154(15)
Cl1B 0.115(3) 0.111(3) 0.0338(18) 0.0141(19) 0.0238(19) 0.056(3)
Cl2B 0.029(4) 0.040(4) 0.044(4) -0.001(3) 0.002(3) 0.000(3)
O1 0.0289(14) 0.0205(13) 0.0174(13) -0.0010(10) -0.0032(11) -0.0058(11)
O2 0.0204(14) 0.0560(18) 0.0176(13) -0.0016(12) 0.0045(11) 0.0134(13)
O3 0.0300(14) 0.0197(13) 0.0170(13) 0.0005(10) 0.0070(11) 0.0013(11)
P1 0.0198(5) 0.0221(5) 0.0153(5) -0.0022(4) 0.0031(4) -0.0013(4)
Pd1 0.02016(14) 0.02473(15) 0.01452(13) -0.00282(13) 0.00160(10) -0.00071(13)
S1 0.0171(4) 0.0240(5) 0.0147(4) -0.0016(4) 0.0029(4) 0.0021(4)

loop_
_atom_type_symbol
_atom_type_description
_atom_type_scat_dispersion_real
_atom_type_scat_dispersion_imag
_atom_type_scat_source
C C 0.0033 0.0016 'International Tables Vol C Tables 4.2.6.8 and 6.1.1.4'
H H 0.0000 0.0000 'International Tables Vol C Tables 4.2.6.8 and 6.1.1.4'
O O 0.0106 0.0060 'International Tables Vol C Tables 4.2.6.8 and 6.1.1.4'
P P 0.1023 0.0942 'International Tables Vol C Tables 4.2.6.8 and 6.1.1.4'
S S 0.1246 0.1234 'International Tables Vol C Tables 4.2.6.8 and 6.1.1.4'
Pd Pd -0.9988 1.0072 'International Tables Vol C Tables 4.2.6.8 and 6.1.1.4'
Cl Cl 0.1484 0.1585 'International Tables Vol C Tables 4.2.6.8 and 6.1.1.4'

loop_
_geom_angle_atom_site_label_1
_geom_angle_atom_site_label_2
_geom_angle_atom_site_label_3
_geom_angle
_geom_angle_site_symmetry_1
_geom_angle_site_symmetry_3
C7 C2 C3 117.7(3) . .
C7 C2 P1 118.2(3) . .
C3 C2 P1 124.0(3) . .
C4 C3 C2 119.5(3) . .
C4 C3 S1 113.6(3) . .
C2 C3 S1 126.9(3) . .
C5 C4 C3 121.3(3) . .
C4 C5 C6 120.5(3) . .
C7 C6 C5 117.6(3) . .
C7 C6 C8 121.8(3) . .
C5 C6 C8 120.6(3) . .
C6 C7 C2 123.3(3) . .
C10 C9 C14 119.2(3) . .
C10 C9 P1 119.7(3) . .
C14 C9 P1 121.0(3) . .
C11 C10 C9 120.7(3) . .
C10 C11 C12 120.5(3) . .
C13 C12 C11 119.0(3) . .
C12 C13 C14 121.9(3) . .
C13 C14 C9 118.7(3) . .
C13 C14 C15 117.9(3) . .
C9 C14 C15 123.4(3) . .
C14 C15 C16 112.7(3) . .
C18 C17 C22 119.6(3) . .
C18 C17 P1 118.3(3) . .
C22 C17 P1 122.0(3) . .
C19 C18 C17 121.1(3) . .
C20 C19 C18 119.6(4) . .
C21 C20 C19 119.7(3) . .
C20 C21 C22 121.9(3) . .
C17 C22 C21 118.1(3) . .
C17 C22 C23 124.0(3) . .
C21 C22 C23 117.8(3) . .
C24 C23 C22 113.8(3) . .
Cl1A C25 Cl2A 129.4(5) . .
Cl1A C25 Cl2B 115.7(5) . .
Cl2A C25 Cl1B 105.1(3) . .
Cl2B C25 Cl1B 91.6(4) . .
Cl1B Cl1A C25 120.0(4) . .
Cl2B Cl2A C25 130.1(12) . .
S1 O1 Pd1 128.84(14) . 7_656
S1 O3 Pd1 121.93(13) . .
C9 P1 C17 104.19(16) . .
C9 P1 C2 105.19(16) . .
C17 P1 C2 104.57(16) . .
C9 P1 Pd1 110.32(12) . .
C17 P1 Pd1 123.79(12) . .
C2 P1 Pd1 107.31(12) . .
C1 Pd1 O1 90.82(13) . 7_656
C1 Pd1 O3 175.70(14) . .
O1 Pd1 O3 89.59(10) 7_656 .
C1 Pd1 P1 95.50(12) . .
O1 Pd1 P1 172.19(7) 7_656 .
O3 Pd1 P1 83.77(8) . .
O2 S1 O3 112.29(15) . .
O2 S1 O1 113.48(16) . .
O3 S1 O1 111.97(14) . .
O2 S1 C3 105.78(15) . .
O3 S1 C3 109.06(15) . .
O1 S1 C3 103.60(14) . .

loop_
_geom_bond_atom_site_label_1
_geom_bond_atom_site_label_2
_geom_bond_distance
_geom_bond_site_symmetry_2
C1 Pd1 2.005(4) .
C2 C7 1.395(5) .
C2 C3 1.407(5) .
C2 P1 1.841(4) .
C3 C4 1.389(5) .
C3 S1 1.786(4) .
C4 C5 1.382(5) .
C5 C6 1.395(5) .
C6 C7 1.388(5) .
C6 C8 1.500(4) .
C9 C10 1.397(4) .
C9 C14 1.402(5) .
C9 P1 1.822(4) .
C10 C11 1.380(5) .
C11 C12 1.384(5) .
C12 C13 1.381(5) .
C13 C14 1.390(5) .
C14 C15 1.512(5) .
C15 C16 1.521(5) .
C17 C18 1.391(5) .
C17 C22 1.401(5) .
C17 P1 1.835(4) .
C18 C19 1.389(5) .
C19 C20 1.381(5) .
C20 C21 1.375(5) .
C21 C22 1.402(5) .
C22 C23 1.526(5) .
C23 C24 1.489(5) .
C25 Cl1A 1.393(8) .
C25 Cl2A 1.582(7) .
C25 Cl2B 2.051(9) .
C25 Cl1B 2.129(9) .
Cl1A Cl1B 1.059(4) .
Cl2A Cl2B 0.637(6) .
O1 S1 1.469(2) .
O1 Pd1 2.155(3) 7_656
O2 S1 1.426(2) .
O3 S1 1.462(3) .
O3 Pd1 2.170(2) .
P1 Pd1 2.2007(16) .
Pd1 O1 2.155(3) 7_656

loop_
_geom_torsion_atom_site_label_1
_geom_torsion_atom_site_label_2
_geom_torsion_atom_site_label_3
_geom_torsion_atom_site_label_4
_geom_torsion
_geom_torsion_site_symmetry_1
_geom_torsion_site_symmetry_4
C7 C2 C3 C4 2.8(5) . .
P1 C2 C3 C4 -176.0(2) . .
C7 C2 C3 S1 -175.2(3) . .
P1 C2 C3 S1 6.0(4) . .
C2 C3 C4 C5 -0.7(5) . .
S1 C3 C4 C5 177.6(3) . .
C3 C4 C5 C6 -1.1(5) . .
C4 C5 C6 C7 0.6(5) . .
C4 C5 C6 C8 -179.9(3) . .
C5 C6 C7 C2 1.7(5) . .
C8 C6 C7 C2 -177.8(3) . .
C3 C2 C7 C6 -3.4(5) . .
P1 C2 C7 C6 175.4(3) . .
C14 C9 C10 C11 -0.4(5) . .
P1 C9 C10 C11 -178.8(3) . .
C9 C10 C11 C12 -0.8(5) . .
C10 C11 C12 C13 1.2(5) . .
C11 C12 C13 C14 -0.4(5) . .
C12 C13 C14 C9 -0.9(5) . .
C12 C13 C14 C15 178.6(3) . .
C10 C9 C14 C13 1.3(5) . .
P1 C9 C14 C13 179.6(2) . .
C10 C9 C14 C15 -178.2(3) . .
P1 C9 C14 C15 0.2(5) . .
C13 C14 C15 C16 74.7(4) . .
C9 C14 C15 C16 -105.8(4) . .
C22 C17 C18 C19 -0.9(5) . .
P1 C17 C18 C19 177.0(3) . .
C17 C18 C19 C20 -0.2(5) . .
C18 C19 C20 C21 1.5(5) . .
C19 C20 C21 C22 -1.7(5) . .
C18 C17 C22 C21 0.7(5) . .
P1 C17 C22 C21 -177.1(3) . .
C18 C17 C22 C23 -175.9(3) . .
P1 C17 C22 C23 6.2(5) . .
C20 C21 C22 C17 0.6(5) . .
C20 C21 C22 C23 177.4(3) . .
C17 C22 C23 C24 121.0(4) . .
C21 C22 C23 C24 -55.6(5) . .
Cl2A C25 Cl1A Cl1B 20.4(9) . .
Cl2B C25 Cl1A Cl1B 20.7(8) . .
Cl1A C25 Cl2A Cl2B 1.1(19) . .
Cl1B C25 Cl2A Cl2B 10.1(17) . .
Cl2A C25 Cl1B Cl1A -163.8(7) . .
Cl2B C25 Cl1B Cl1A -161.4(7) . .
Cl1A C25 Cl2B Cl2A -179.0(16) . .
Cl1B C25 Cl2B Cl2A -170.3(16) . .
C10 C9 P1 C17 101.1(3) . .
C14 C9 P1 C17 -77.3(3) . .
C10 C9 P1 C2 -8.6(3) . .
C14 C9 P1 C2 173.0(3) . .
C10 C9 P1 Pd1 -124.1(2) . .
C14 C9 P1 Pd1 57.6(3) . .
C18 C17 P1 C9 2.6(3) . .
C22 C17 P1 C9 -179.5(3) . .
C18 C17 P1 C2 112.8(3) . .
C22 C17 P1 C2 -69.3(3) . .
C18 C17 P1 Pd1 -124.3(2) . .
C22 C17 P1 Pd1 53.6(3) . .
C7 C2 P1 C9 97.0(3) . .
C3 C2 P1 C9 -84.3(3) . .
C7 C2 P1 C17 -12.5(3) . .
C3 C2 P1 C17 166.3(3) . .
C7 C2 P1 Pd1 -145.6(2) . .
C3 C2 P1 Pd1 33.2(3) . .
S1 O3 Pd1 O1 -107.89(16) . 7_656
S1 O3 Pd1 P1 76.23(15) . .
C9 P1 Pd1 C1 -116.78(18) . .
C17 P1 Pd1 C1 7.43(19) . .
C2 P1 Pd1 C1 129.14(17) . .
C9 P1 Pd1 O3 58.95(14) . .
C17 P1 Pd1 O3 -176.83(15) . .
C2 P1 Pd1 O3 -55.12(13) . .
Pd1 O3 S1 O2 -167.12(14) . .
Pd1 O3 S1 O1 63.85(19) . .
Pd1 O3 S1 C3 -50.22(19) . .
Pd1 O1 S1 O2 -81.3(2) 7_656 .
Pd1 O1 S1 O3 47.1(2) 7_656 .
Pd1 O1 S1 C3 164.50(17) 7_656 .
C4 C3 S1 O2 -58.1(3) . .
C2 C3 S1 O2 120.0(3) . .
C4 C3 S1 O3 -179.1(2) . .
C2 C3 S1 O3 -1.0(3) . .
C4 C3 S1 O1 61.5(3) . .
C2 C3 S1 O1 -120.4(3) . .
